data_7028821
loop_
_publ_author_name
'Hock, Sebastian J.'
'Schaper, Lars-Arne'
'P\"othig, Alexander'
'Drees, Markus'
'Herdtweck, Eberhardt'
'Hiltner, Oliver'
'Herrmann, Wolfgang A.'
'K\"uhn, Fritz E'

_publ_section_title
;
 Synthesis and characterisation of chelated cationic ReI(CO)3bis(NHC)(WCA)
 complexes.
;
_journal_issue 5
_journal_name_full 'Dalton transactions (Cambridge, England : 2003)'
_journal_page_first 2259
_journal_page_last 2271
_journal_paper_doi 10.1039/c3dt52605d
_journal_volume 43
_journal_year 2014
_chemical_formula_moiety 'C31 H33 N5 O3 Re, C16 Al F36 O4, C5 H12'
_chemical_formula_sum 'C52 H45 Al F36 N5 O7 Re'
_chemical_formula_weight 1749.12
_chemical_name_systematic ?
_space_group_IT_number 14
_symmetry_cell_setting monoclinic
_symmetry_Int_Tables_number 14
_symmetry_space_group_name_Hall '-P 2ybc'
_symmetry_space_group_name_H-M 'P 1 21/c 1'
_atom_sites_solution_hydrogens geom
_atom_sites_solution_primary direct
_atom_sites_solution_secondary difmap
_cell_angle_alpha 90
_cell_angle_beta 103.6769(10)
_cell_angle_gamma 90
_cell_formula_units_Z 4
_cell_length_a 15.4858(4)
_cell_length_b 28.1684(8)
_cell_length_c 15.2405(4)
_cell_measurement_reflns_used 9873
_cell_measurement_temperature 123(1)
_cell_measurement_theta_max 25.37
_cell_measurement_theta_min 1.35
_cell_volume 6459.6(3)
_computing_cell_refinement 'SAINT (Bruker, 2008b)'
_computing_data_collection 'APEX II Control Software (Bruker, 2008a)'
_computing_data_reduction 'SAINT (Bruker, 2008b)'
_computing_molecular_graphics 'PLATON (Spek, 2010)'
_computing_publication_material 'PLATON (Spek, 2010)'
_computing_structure_refinement 'SHELXL97 (Sheldrick, 1998)'
_computing_structure_solution 'SIR92 (Altomare, 1994)'
_diffrn_ambient_temperature 123(1)
_diffrn_detector ' CCD plate '
_diffrn_detector_area_resol_mean 16
_diffrn_measured_fraction_theta_full 0.999
_diffrn_measured_fraction_theta_max 0.999
_diffrn_measurement_device ' \k-geometry diffractometer '
_diffrn_measurement_device_type ' Bruker APEX-II CCD '
_diffrn_measurement_method ' phi- and omega-rotation '
_diffrn_radiation_monochromator graphite
_diffrn_radiation_source 'rotating anode FR591'
_diffrn_radiation_type 'Mo K\a'
_diffrn_radiation_wavelength 0.71073
_diffrn_reflns_av_R_equivalents 0.0255
_diffrn_reflns_av_sigmaI/netI 0.0127
_diffrn_reflns_limit_h_max 18
_diffrn_reflns_limit_h_min -18
_diffrn_reflns_limit_k_max 33
_diffrn_reflns_limit_k_min -33
_diffrn_reflns_limit_l_max 18
_diffrn_reflns_limit_l_min -18
_diffrn_reflns_number 105811
_diffrn_reflns_theta_full 25.37
_diffrn_reflns_theta_max 25.37
_diffrn_reflns_theta_min 1.35
_diffrn_standards_decay_% 0
_exptl_absorpt_coefficient_mu 2.052
_exptl_absorpt_correction_T_max 0.7452
_exptl_absorpt_correction_T_min 0.5442
_exptl_absorpt_correction_type multi-scan
_exptl_absorpt_process_details 'SADABS, Bruker, 2008b'
_exptl_crystal_colour colorless
_exptl_crystal_density_diffrn 1.799
_exptl_crystal_density_meas ?
_exptl_crystal_density_method none
_exptl_crystal_description fragment
_exptl_crystal_F_000 3440
_exptl_crystal_size_max 0.41
_exptl_crystal_size_mid 0.38
_exptl_crystal_size_min 0.20
_refine_diff_density_max 1.377
_refine_diff_density_min -1.052
_refine_diff_density_rms 0.084
_refine_ls_extinction_method none
_refine_ls_goodness_of_fit_ref 1.032
_refine_ls_hydrogen_treatment constr
_refine_ls_matrix_type full
_refine_ls_number_parameters 928
_refine_ls_number_reflns 11853
_refine_ls_number_restraints 0
_refine_ls_restrained_S_all 1.032
_refine_ls_R_factor_all 0.0337
_refine_ls_R_factor_gt 0.0310
_refine_ls_shift/su_max 0.001
_refine_ls_shift/su_mean 0.000
_refine_ls_structure_factor_coef Fsqd
_refine_ls_weighting_details 'w=1/[\s^2^(Fo^2^)+(0.0275P)^2^+22.3170P] where P=(Fo^2^+2Fc^2^)/3'
_refine_ls_weighting_scheme sigma
_refine_ls_wR_factor_gt 0.0721
_refine_ls_wR_factor_ref 0.0743
_reflns_number_gt 11086
_reflns_number_total 11853
_reflns_threshold_expression I>2\s(I)
_cod_data_source_file c3dt52605d.txt
_cod_data_source_block Compound_5a
_cod_depositor_comments
;
The following automatic conversions were performed:

'_symmetry_cell_setting' value 'Monoclinic' changed to 'monoclinic'
according to
/usr/data/users/saulius/automatic-downloads/current/RSC/lib/dictionaries/cif_core.dic
dictionary named 'cif_core.dic' version 2.4.2 from 2011-04-26.

Automatic conversion script
Id: cif_fix_values 2281 2013-09-26 08:29:07Z andrius 

The following automatic conversions were performed:

'_exptl_crystal_density_meas' value 'none' was changed to '?' - the
value is perceived as not measured.

Automatic conversion script
Id: cif_fix_values 3008 2015-01-20 13:52:24Z robertas 
;
_cod_original_sg_symbol_H-M 'P 21/c'
_cod_database_code 7028821

loop_
_symmetry_equiv_pos_site_id
_symmetry_equiv_pos_as_xyz
1 x,y,z
2 -x,1/2+y,1/2-z
3 -x,-y,-z
4 x,1/2-y,1/2+z

loop_
_atom_site_aniso_label
_atom_site_aniso_U_11
_atom_site_aniso_U_22
_atom_site_aniso_U_33
_atom_site_aniso_U_23
_atom_site_aniso_U_13
_atom_site_aniso_U_12
Re1 0.0197(1) 0.0181(1) 0.0164(1) -0.0001(1) 0.0027(1) 0.0006(1)
O1 0.0414(16) 0.0398(15) 0.0421(16) 0.0023(12) 0.0235(13) 0.0081(12)
O2 0.0410(15) 0.0256(13) 0.0251(13) 0.0062(11) 0.0017(11) -0.0016(11)
O3 0.0591(19) 0.0355(15) 0.0271(15) -0.0008(12) -0.0121(13) -0.0029(14)
N1 0.0279(15) 0.0289(15) 0.0193(14) -0.0014(11) 0.0048(11) -0.0071(12)
N2 0.0225(14) 0.0304(15) 0.0193(14) 0.0002(11) 0.0025(11) -0.0025(12)
N3 0.0257(14) 0.0215(14) 0.0224(14) -0.0013(11) 0.0088(11) -0.0011(11)
N4 0.0266(14) 0.0222(14) 0.0232(14) -0.0024(11) 0.0072(11) -0.0034(11)
N5 0.0224(14) 0.0236(14) 0.0250(14) 0.0010(11) 0.0013(12) 0.0005(11)
C1 0.0308(18) 0.0234(17) 0.0212(16) 0.0017(13) 0.0055(14) 0.0014(14)
C2 0.0239(16) 0.0236(17) 0.0215(16) -0.0035(14) 0.0014(13) 0.0008(13)
C3 0.0350(19) 0.0216(17) 0.0278(19) 0.0013(14) 0.0032(16) -0.0014(14)
C4 0.0196(15) 0.0250(17) 0.0198(15) 0.0000(13) 0.0062(12) 0.0000(13)
C5 0.042(2) 0.044(2) 0.0206(17) -0.0034(16) 0.0007(15) -0.0179(18)
C6 0.036(2) 0.045(2) 0.0193(17) -0.0016(16) -0.0003(15) -0.0115(17)
C7 0.0293(18) 0.0288(18) 0.0215(16) 0.0039(14) 0.0022(14) 0.0015(14)
C8 0.0297(18) 0.0256(17) 0.0193(16) 0.0001(13) 0.0086(13) -0.0005(14)
C9 0.0202(15) 0.0223(16) 0.0213(16) 0.0000(13) 0.0052(12) 0.0024(12)
C10 0.040(2) 0.0246(18) 0.0312(19) 0.0017(14) 0.0164(16) -0.0045(15)
C11 0.041(2) 0.0227(17) 0.034(2) -0.0017(15) 0.0150(16) -0.0069(15)
C12 0.0295(18) 0.0244(17) 0.0208(16) -0.0024(13) 0.0043(14) -0.0079(14)
C13 0.0324(19) 0.0243(17) 0.0312(18) -0.0085(14) 0.0091(15) -0.0063(14)
C14 0.039(2) 0.0217(17) 0.037(2) -0.0066(15) 0.0071(17) 0.0003(15)
C15 0.045(2) 0.0224(17) 0.0248(18) -0.0050(14) 0.0051(16) -0.0100(15)
C16 0.0314(18) 0.0310(19) 0.0229(17) -0.0036(14) 0.0059(14) -0.0117(15)
C17 0.0243(17) 0.0292(18) 0.0214(16) -0.0040(14) 0.0016(13) -0.0079(14)
C18 0.046(2) 0.033(2) 0.053(3) -0.0069(18) 0.026(2) -0.0021(18)
C19 0.070(3) 0.026(2) 0.039(2) -0.0007(17) 0.014(2) -0.0082(19)
C20 0.0243(18) 0.042(2) 0.036(2) 0.0056(17) 0.0058(15) -0.0005(16)
C21 0.0320(18) 0.0185(16) 0.0230(16) -0.0030(13) 0.0078(14) -0.0043(13)
C22 0.0333(19) 0.0228(17) 0.0318(19) -0.0027(14) 0.0036(15) -0.0054(14)
C23 0.044(2) 0.0260(19) 0.0294(19) -0.0018(15) -0.0039(17) -0.0084(16)
C24 0.063(3) 0.0216(18) 0.0268(19) -0.0032(14) 0.0124(18) -0.0109(17)
C25 0.050(2) 0.0242(18) 0.036(2) -0.0033(15) 0.0201(18) -0.0020(16)
C26 0.0347(19) 0.0209(17) 0.0297(18) -0.0009(14) 0.0107(15) -0.0008(14)
C27 0.028(2) 0.048(2) 0.051(3) -0.005(2) 0.0046(18) -0.0043(18)
C28 0.093(4) 0.040(2) 0.030(2) -0.0081(18) 0.019(2) -0.022(2)
C29 0.035(2) 0.037(2) 0.042(2) -0.0003(17) 0.0103(17) 0.0071(17)
C30 0.0243(17) 0.0287(18) 0.0274(18) -0.0007(14) 0.0019(14) 0.0010(14)
C31 0.031(2) 0.051(2) 0.044(2) -0.0082(19) 0.0136(17) 0.0080(18)
Al1 0.0168(4) 0.0241(5) 0.0248(5) 0.0034(4) 0.0044(4) 0.0007(4)
F1 0.0566(18) 0.116(3) 0.0481(16) -0.0205(17) 0.0125(14) -0.0350(18)
F2 0.0573(18) 0.0598(18) 0.088(2) -0.0042(16) 0.0325(16) -0.0211(14)
F3 0.0226(13) 0.134(3) 0.078(2) 0.007(2) 0.0107(13) -0.0156(16)
F4 0.0447(14) 0.085(2) 0.0511(15) 0.0233(14) 0.0270(12) 0.0187(14)
F5 0.0413(14) 0.0704(18) 0.0506(15) 0.0207(13) 0.0109(12) 0.0222(13)
F6 0.0670(19) 0.076(2) 0.0460(15) -0.0122(14) 0.0114(14) 0.0106(16)
F7 0.0461(16) 0.119(3) 0.0558(17) 0.0435(18) 0.0179(13) 0.0346(17)
F8 0.0549(17) 0.097(2) 0.081(2) 0.0374(18) 0.0455(16) 0.0467(17)
F9 0.0675(19) 0.0455(16) 0.097(2) 0.0106(15) 0.0404(18) 0.0194(15)
F10 0.074(2) 0.078(2) 0.0388(14) 0.0169(14) -0.0034(13) -0.0271(16)
F11 0.0492(16) 0.0534(17) 0.084(2) 0.0075(15) -0.0199(15) 0.0161(13)
F12 0.0647(18) 0.072(2) 0.0463(15) -0.0011(14) -0.0228(14) -0.0147(15)
F13 0.0611(18) 0.0396(15) 0.096(2) -0.0214(15) -0.0005(16) -0.0091(13)
F14 0.0590(18) 0.088(2) 0.078(2) -0.0310(18) 0.0282(16) 0.0020(16)
F15 0.0514(16) 0.0354(14) 0.091(2) 0.0029(14) -0.0126(15) 0.0130(12)
F16 0.0633(18) 0.077(2) 0.0609(18) 0.0222(16) 0.0075(14) -0.0291(16)
F17 0.0294(13) 0.074(2) 0.087(2) -0.0072(16) 0.0055(13) -0.0167(13)
F18 0.0414(15) 0.087(2) 0.078(2) -0.0203(17) 0.0267(14) -0.0052(14)
F19 0.215(5) 0.085(3) 0.083(3) 0.060(2) 0.059(3) 0.086(3)
F20 0.181(5) 0.104(3) 0.297(7) 0.117(4) 0.201(6) 0.102(4)
F21 0.373(11) 0.045(2) 0.131(4) -0.033(3) -0.093(5) 0.052(4)
F22 0.168(4) 0.108(3) 0.186(5) 0.064(3) 0.139(4) 0.087(3)
F23 0.063(2) 0.235(5) 0.078(2) 0.096(3) 0.0364(19) 0.027(3)
F24 0.068(2) 0.242(6) 0.089(3) -0.052(3) 0.038(2) -0.086(3)
F25 0.148(4) 0.138(4) 0.0307(16) 0.0134(19) -0.0168(19) -0.052(3)
F26 0.069(3) 0.444(12) 0.081(3) -0.028(5) 0.020(2) -0.128(5)
F27 0.177(5) 0.054(2) 0.165(5) -0.022(3) -0.092(4) -0.005(3)
F28 0.088(2) 0.064(2) 0.140(3) 0.040(2) 0.087(2) 0.0275(18)
F29 0.134(3) 0.0545(19) 0.133(3) 0.021(2) 0.087(3) 0.046(2)
F30 0.134(3) 0.082(2) 0.0435(17) -0.0051(16) 0.0298(19) 0.021(2)
F31 0.0616(18) 0.0570(17) 0.0662(18) 0.0004(14) -0.0187(15) -0.0178(14)
F32 0.0646(18) 0.0634(19) 0.075(2) 0.0241(16) 0.0279(16) -0.0124(15)
F33 0.098(3) 0.0299(15) 0.111(3) -0.0058(16) -0.004(2) -0.0106(15)
F34 0.085(2) 0.0571(17) 0.0360(14) 0.0063(12) 0.0013(14) 0.0063(15)
F35 0.0338(14) 0.0463(16) 0.115(3) 0.0082(16) -0.0141(15) 0.0037(12)
F36 0.088(2) 0.0364(15) 0.073(2) 0.0185(13) -0.0081(17) 0.0114(14)
O4 0.0196(12) 0.0368(14) 0.0446(15) 0.0020(12) 0.0114(11) 0.0026(10)
O5 0.0233(12) 0.0314(13) 0.0327(13) 0.0026(11) -0.0014(10) -0.0008(10)
O6 0.0280(13) 0.0317(13) 0.0294(13) 0.0091(10) 0.0086(10) 0.0041(10)
O7 0.0278(13) 0.0237(12) 0.0351(14) 0.0054(10) 0.0051(11) -0.0001(10)
C32 0.0201(17) 0.048(2) 0.034(2) 0.0048(17) 0.0085(15) 0.0043(16)
C33 0.029(2) 0.085(4) 0.051(3) 0.001(3) 0.0133(19) -0.015(2)
C34 0.032(2) 0.058(3) 0.041(2) 0.007(2) 0.0113(18) 0.0143(19)
C35 0.038(2) 0.072(3) 0.054(3) 0.022(2) 0.025(2) 0.028(2)
C36 0.0235(17) 0.0301(19) 0.035(2) 0.0016(15) -0.0023(15) -0.0016(14)
C37 0.045(2) 0.050(3) 0.046(3) 0.006(2) -0.008(2) -0.009(2)
C38 0.041(2) 0.041(2) 0.060(3) -0.010(2) 0.002(2) -0.0019(19)
C39 0.031(2) 0.058(3) 0.059(3) 0.000(2) 0.005(2) -0.009(2)
C40 0.0301(18) 0.0312(19) 0.0268(18) 0.0084(15) 0.0073(14) 0.0043(15)
C41 0.120(5) 0.062(4) 0.065(4) 0.029(3) 0.046(4) 0.049(4)
C42 0.046(3) 0.091(4) 0.050(3) 0.021(3) 0.014(2) 0.001(3)
C43 0.079(4) 0.072(4) 0.044(3) 0.004(3) 0.001(3) -0.010(3)
C44 0.038(2) 0.0270(19) 0.036(2) 0.0049(15) 0.0073(16) 0.0005(16)
C45 0.085(4) 0.042(3) 0.082(4) 0.011(3) 0.043(3) 0.016(3)
C46 0.059(3) 0.034(2) 0.062(3) 0.000(2) -0.001(2) -0.005(2)
C47 0.054(3) 0.036(2) 0.059(3) 0.011(2) -0.001(2) 0.004(2)
C48 0.139(9) 0.156(9) 0.152(9) -0.078(8) 0.031(7) -0.056(7)
C49 0.089(8) 0.61(4) 0.121(10) -0.011(16) -0.014(7) -0.057(14)
C50 0.138(9) 0.270(16) 0.088(7) -0.018(8) 0.024(6) 0.066(10)
C51 0.119(11) 0.51(4) 0.172(14) 0.058(18) -0.041(10) -0.014(16)
C52 0.134(9) 0.117(8) 0.197(12) -0.032(7) 0.080(9) -0.021(7)

loop_
_atom_site_label
_atom_site_type_symbol
_atom_site_thermal_displace_type
_atom_site_fract_x
_atom_site_fract_y
_atom_site_fract_z
_atom_site_occupancy
_atom_site_U_iso_or_equiv
_atom_site_calc_flag
_atom_site_refinement_flags
Re1 Re Uani 0.65698(1) 0.19890(1) 0.12448(1) 1.000 0.0183(1) . .
O1 O Uani 0.81441(18) 0.16428(10) 0.05093(19) 1.000 0.0388(9) . .
O2 O Uani 0.66597(17) 0.28665(9) 0.00609(16) 1.000 0.0316(8) . .
O3 O Uani 0.5337(2) 0.18191(10) -0.06381(18) 1.000 0.0443(9) . .
N1 N Uani 0.78327(19) 0.27077(10) 0.26511(18) 1.000 0.0255(8) . .
N2 N Uani 0.77439(18) 0.20578(10) 0.33426(18) 1.000 0.0245(8) . .
N3 N Uani 0.62376(18) 0.11802(10) 0.26452(18) 1.000 0.0227(8) . .
N4 N Uani 0.60649(18) 0.08713(10) 0.13386(18) 1.000 0.0238(8) . .
N5 N Uani 0.54919(18) 0.22413(10) 0.17954(19) 1.000 0.0244(8) . .
C1 C Uani 0.7557(2) 0.17612(12) 0.0800(2) 1.000 0.0252(10) . .
C2 C Uani 0.6661(2) 0.25707(12) 0.0588(2) 1.000 0.0237(9) . .
C3 C Uani 0.5774(2) 0.18420(12) 0.0085(2) 1.000 0.0288(11) . .
C4 C Uani 0.7457(2) 0.22663(12) 0.2515(2) 1.000 0.0212(9) . .
C5 C Uani 0.8330(3) 0.27656(15) 0.3532(2) 1.000 0.0367(11) . .
C6 C Uani 0.8271(3) 0.23583(14) 0.3960(2) 1.000 0.0346(11) . .
C7 C Uani 0.7535(2) 0.15807(12) 0.3594(2) 1.000 0.0272(10) . .
C8 C Uani 0.6538(2) 0.14895(12) 0.3426(2) 1.000 0.0244(10) . .
C9 C Uani 0.6294(2) 0.12910(11) 0.1790(2) 1.000 0.0212(9) . .
C10 C Uani 0.6004(2) 0.07111(12) 0.2727(2) 1.000 0.0306(11) . .
C11 C Uani 0.5890(3) 0.05193(13) 0.1906(2) 1.000 0.0315(11) . .
C12 C Uani 0.7784(2) 0.30944(12) 0.2018(2) 1.000 0.0252(10) . .
C13 C Uani 0.7122(2) 0.34363(12) 0.1959(2) 1.000 0.0290(10) . .
C14 C Uani 0.7139(3) 0.38230(13) 0.1392(3) 1.000 0.0329(11) . .
C15 C Uani 0.7805(3) 0.38811(12) 0.0929(2) 1.000 0.0313(11) . .
C16 C Uani 0.8461(2) 0.35350(13) 0.1025(2) 1.000 0.0285(10) . .
C17 C Uani 0.8466(2) 0.31353(12) 0.1562(2) 1.000 0.0256(10) . .
C18 C Uani 0.6423(3) 0.33987(15) 0.2502(3) 1.000 0.0416(14) . .
C19 C Uani 0.7833(3) 0.43168(14) 0.0362(3) 1.000 0.0448(14) . .
C20 C Uani 0.9186(2) 0.27647(14) 0.1661(3) 1.000 0.0343(11) . .
C21 C Uani 0.6017(2) 0.07629(11) 0.0404(2) 1.000 0.0243(10) . .
C22 C Uani 0.5188(2) 0.07734(12) -0.0205(2) 1.000 0.0300(11) . .
C23 C Uani 0.5154(3) 0.06346(13) -0.1092(3) 1.000 0.0352(11) . .
C24 C Uani 0.5902(3) 0.04776(13) -0.1359(3) 1.000 0.0368(13) . .
C25 C Uani 0.6706(3) 0.04628(13) -0.0725(3) 1.000 0.0351(11) . .
C26 C Uani 0.6783(2) 0.05996(12) 0.0169(2) 1.000 0.0279(10) . .
C27 C Uani 0.4361(3) 0.09174(16) 0.0084(3) 1.000 0.0431(14) . .
C28 C Uani 0.5837(4) 0.03089(16) -0.2317(3) 1.000 0.0536(16) . .
C29 C Uani 0.7655(3) 0.05441(14) 0.0861(3) 1.000 0.0378(12) . .
C30 C Uani 0.4938(2) 0.23804(13) 0.2103(2) 1.000 0.0275(10) . .
C31 C Uani 0.4249(3) 0.25670(16) 0.2518(3) 1.000 0.0412(12) . .
Al1 Al Uani 0.20266(6) 0.13800(4) 0.47416(7) 1.000 0.0220(3) . .
F1 F Uani 0.4319(2) 0.15583(13) 0.57362(19) 1.000 0.0736(13) . .
F2 F Uani 0.4168(2) 0.19324(11) 0.4489(2) 1.000 0.0658(11) . .
F3 F Uani 0.52418(17) 0.14272(14) 0.4905(2) 1.000 0.0784(13) . .
F4 F Uani 0.43487(17) 0.13229(11) 0.31142(18) 1.000 0.0577(10) . .
F5 F Uani 0.30009(17) 0.15239(10) 0.30937(18) 1.000 0.0541(9) . .
F6 F Uani 0.3313(2) 0.07964(11) 0.29145(19) 1.000 0.0633(10) . .
F7 F Uani 0.45866(18) 0.05996(13) 0.5544(2) 1.000 0.0727(13) . .
F8 F Uani 0.49034(19) 0.05481(12) 0.4242(2) 1.000 0.0727(11) . .
F9 F Uani 0.3675(2) 0.02674(10) 0.4432(2) 1.000 0.0665(11) . .
F10 F Uani 0.0650(2) 0.15076(11) 0.20840(18) 1.000 0.0664(11) . .
F11 F Uani -0.05182(19) 0.15908(10) 0.2611(2) 1.000 0.0682(10) . .
F12 F Uani -0.0365(2) 0.09774(11) 0.17940(19) 1.000 0.0670(10) . .
F13 F Uani 0.0373(2) 0.02067(10) 0.2777(2) 1.000 0.0688(10) . .
F14 F Uani 0.1403(2) 0.06311(12) 0.2422(2) 1.000 0.0730(11) . .
F15 F Uani 0.15623(18) 0.03832(9) 0.3777(2) 1.000 0.0642(10) . .
F16 F Uani 0.0133(2) 0.05390(11) 0.4443(2) 1.000 0.0683(11) . .
F17 F Uani -0.09293(17) 0.07280(11) 0.3291(2) 1.000 0.0649(10) . .
F18 F Uani -0.03594(18) 0.12557(12) 0.4286(2) 1.000 0.0667(11) . .
F19 F Uani 0.2422(4) 0.02214(14) 0.7238(3) 1.000 0.124(2) . .
F20 F Uani 0.2997(4) 0.04254(17) 0.6240(5) 1.000 0.170(3) . .
F21 F Uani 0.1680(6) 0.01911(15) 0.5880(4) 1.000 0.209(4) . .
F22 F Uani 0.0717(4) 0.13620(16) 0.6848(4) 1.000 0.138(2) . .
F23 F Uani 0.1147(2) 0.0729(2) 0.7631(3) 1.000 0.1220(19) . .
F24 F Uani 0.0423(3) 0.0696(2) 0.6322(3) 1.000 0.130(2) . .
F25 F Uani 0.2785(3) 0.10918(17) 0.7972(2) 1.000 0.112(2) . .
F26 F Uani 0.3333(3) 0.1257(3) 0.6858(3) 1.000 0.198(4) . .
F27 F Uani 0.2338(4) 0.16773(14) 0.7194(4) 1.000 0.154(2) . .
F28 F Uani 0.0924(2) 0.21723(12) 0.5581(3) 1.000 0.0873(14) . .
F29 F Uani 0.0926(3) 0.29221(12) 0.5315(3) 1.000 0.0979(15) . .
F30 F Uani 0.2058(3) 0.26085(13) 0.6294(2) 1.000 0.0850(13) . .
F31 F Uani 0.3407(2) 0.26555(10) 0.5498(2) 1.000 0.0673(10) . .
F32 F Uani 0.3023(2) 0.27685(11) 0.4059(2) 1.000 0.0658(11) . .
F33 F Uani 0.2514(2) 0.32234(10) 0.4971(3) 1.000 0.0844(15) . .
F34 F Uani 0.1611(2) 0.23082(10) 0.31642(17) 1.000 0.0615(10) . .
F35 F Uani 0.04960(17) 0.23038(10) 0.3803(2) 1.000 0.0703(12) . .
F36 F Uani 0.1153(2) 0.29664(9) 0.3608(2) 1.000 0.0703(11) . .
O4 O Uani 0.29986(16) 0.10978(9) 0.46643(18) 1.000 0.0330(8) . .
O5 O Uani 0.11702(16) 0.13031(9) 0.37980(17) 1.000 0.0305(7) . .
O6 O Uani 0.17009(16) 0.11389(9) 0.56542(16) 1.000 0.0294(8) . .
O7 O Uani 0.22617(16) 0.19816(8) 0.48431(17) 1.000 0.0293(8) . .
C32 C Uani 0.3771(2) 0.11104(15) 0.4401(3) 1.000 0.0337(11) . .
C33 C Uani 0.4382(3) 0.1514(2) 0.4888(3) 1.000 0.0544(18) . .
C34 C Uani 0.3609(3) 0.11895(17) 0.3366(3) 1.000 0.0432(14) . .
C35 C Uani 0.4232(3) 0.06215(19) 0.4652(3) 1.000 0.0523(16) . .
C36 C Uani 0.0545(2) 0.10107(13) 0.3307(3) 1.000 0.0311(11) . .
C37 C Uani 0.0075(3) 0.12751(17) 0.2432(3) 1.000 0.0501(16) . .
C38 C Uani 0.0967(3) 0.05493(16) 0.3070(3) 1.000 0.0490(14) . .
C39 C Uani -0.0169(3) 0.08811(18) 0.3845(3) 1.000 0.0503(16) . .
C40 C Uani 0.1903(2) 0.09455(13) 0.6491(2) 1.000 0.0293(11) . .
C41 C Uani 0.2287(5) 0.0445(2) 0.6475(4) 1.000 0.078(3) . .
C42 C Uani 0.1034(3) 0.0919(2) 0.6830(3) 1.000 0.0619(19) . .
C43 C Uani 0.2573(4) 0.1257(2) 0.7159(4) 1.000 0.067(2) . .
C44 C Uani 0.1932(3) 0.24302(13) 0.4749(3) 1.000 0.0339(11) . .
C45 C Uani 0.1457(4) 0.25406(18) 0.5507(4) 1.000 0.066(2) . .
C46 C Uani 0.2741(3) 0.27790(16) 0.4817(4) 1.000 0.0542(16) . .
C47 C Uani 0.1292(3) 0.25058(16) 0.3815(3) 1.000 0.0521(16) . .
C48 C Uani -0.1170(7) 0.4188(4) 0.3446(7) 1.000 0.150(5) . .
C49 C Uani -0.0487(8) 0.4277(8) 0.4103(9) 1.000 0.280(14) . .
C50 C Uani 0.0332(8) 0.4228(5) 0.4532(7) 1.000 0.166(7) . .
C51 C Uani 0.1025(9) 0.4261(8) 0.5070(11) 1.000 0.280(15) . .
C52 C Uani 0.1883(7) 0.4327(4) 0.5331(8) 1.000 0.143(6) . .
H51 H Uiso 0.86500 0.30410 0.37810 1.000 0.0440 calc R
H61 H Uiso 0.85400 0.22880 0.45730 1.000 0.0420 calc R
H71 H Uiso 0.78110 0.15300 0.42420 1.000 0.0330 calc R
H72 H Uiso 0.77970 0.13480 0.32450 1.000 0.0330 calc R
H81 H Uiso 0.64050 0.13390 0.39660 1.000 0.0290 calc R
H82 H Uiso 0.62150 0.17950 0.33190 1.000 0.0290 calc R
H101 H Uiso 0.59380 0.05560 0.32610 1.000 0.0360 calc R
H111 H Uiso 0.57210 0.02010 0.17420 1.000 0.0380 calc R
H141 H Uiso 0.66800 0.40540 0.13200 1.000 0.0400 calc R
H161 H Uiso 0.89210 0.35730 0.07130 1.000 0.0340 calc R
H181 H Uiso 0.58770 0.35560 0.21750 1.000 0.0620 calc R
H182 H Uiso 0.66410 0.35530 0.30900 1.000 0.0620 calc R
H183 H Uiso 0.63000 0.30630 0.25930 1.000 0.0620 calc R
H191 H Uiso 0.83650 0.45030 0.06280 1.000 0.0670 calc R
H192 H Uiso 0.73020 0.45100 0.03410 1.000 0.0670 calc R
H193 H Uiso 0.78490 0.42210 -0.02520 1.000 0.0670 calc R
H201 H Uiso 0.96300 0.28680 0.13370 1.000 0.0520 calc R
H202 H Uiso 0.89240 0.24630 0.14080 1.000 0.0520 calc R
H203 H Uiso 0.94720 0.27220 0.23020 1.000 0.0520 calc R
H231 H Uiso 0.46010 0.06480 -0.15250 1.000 0.0430 calc R
H251 H Uiso 0.72200 0.03560 -0.09050 1.000 0.0420 calc R
H271 H Uiso 0.44870 0.11970 0.04760 1.000 0.0650 calc R
H272 H Uiso 0.41660 0.06550 0.04150 1.000 0.0650 calc R
H273 H Uiso 0.38900 0.09940 -0.04500 1.000 0.0650 calc R
H281 H Uiso 0.53360 0.04670 -0.27260 1.000 0.0810 calc R
H282 H Uiso 0.57440 -0.00350 -0.23480 1.000 0.0810 calc R
H283 H Uiso 0.63890 0.03860 -0.24940 1.000 0.0810 calc R
H291 H Uiso 0.81480 0.05730 0.05630 1.000 0.0560 calc R
H292 H Uiso 0.76760 0.02310 0.11460 1.000 0.0560 calc R
H293 H Uiso 0.77060 0.07920 0.13220 1.000 0.0560 calc R
H311 H Uiso 0.38010 0.23210 0.25170 1.000 0.0620 calc R
H312 H Uiso 0.39660 0.28430 0.21740 1.000 0.0620 calc R
H313 H Uiso 0.45170 0.26630 0.31410 1.000 0.0620 calc R
H481 H Uiso -0.09800 0.40080 0.29750 1.000 0.2250 calc R
H482 H Uiso -0.14430 0.44870 0.31940 1.000 0.2250 calc R
H483 H Uiso -0.16040 0.40010 0.36750 1.000 0.2250 calc R
H491 H Uiso -0.04970 0.46280 0.40550 1.000 0.3350 calc R
H492 H Uiso -0.07660 0.42130 0.46120 1.000 0.3350 calc R
H501 H Uiso 0.03120 0.38770 0.45490 1.000 0.1990 calc R
H502 H Uiso 0.05790 0.42940 0.40020 1.000 0.1990 calc R
H511 H Uiso 0.09960 0.39570 0.53890 1.000 0.3360 calc R
H512 H Uiso 0.08420 0.45000 0.54670 1.000 0.3360 calc R
H521 H Uiso 0.21420 0.40880 0.57830 1.000 0.2140 calc R
H522 H Uiso 0.20020 0.46450 0.55950 1.000 0.2140 calc R
H523 H Uiso 0.21490 0.42990 0.48100 1.000 0.2140 calc R

loop_
_atom_type_symbol
_atom_type_description
_atom_type_scat_dispersion_real
_atom_type_scat_dispersion_imag
_atom_type_scat_source
Re Re -1.0185 7.2310 'International Tables Vol C Tables 4.2.6.8 and 6.1.1.4'
O O 0.0106 0.0060 'International Tables Vol C Tables 4.2.6.8 and 6.1.1.4'
N N 0.0061 0.0033 'International Tables Vol C Tables 4.2.6.8 and 6.1.1.4'
F F 0.0171 0.0103 'International Tables Vol C Tables 4.2.6.8 and 6.1.1.4'
Al Al 0.0645 0.0514 'International Tables Vol C Tables 4.2.6.8 and 6.1.1.4'
H H 0.0000 0.0000 'International Tables Vol C Tables 4.2.6.8 and 6.1.1.4'
C C 0.0033 0.0016 'International Tables Vol C Tables 4.2.6.8 and 6.1.1.4'

loop_
_geom_angle_atom_site_label_1
_geom_angle_atom_site_label_2
_geom_angle_atom_site_label_3
_geom_angle
_geom_angle_publ_flag
N5 Re1 C1 177.83(12) yes
N5 Re1 C2 94.57(12) yes
N5 Re1 C3 92.37(12) yes
N5 Re1 C4 85.51(11) yes
N5 Re1 C9 84.89(11) yes
C1 Re1 C2 86.51(14) yes
C1 Re1 C3 89.67(13) yes
C1 Re1 C4 92.57(12) yes
C1 Re1 C9 94.35(13) yes
C2 Re1 C3 79.57(13) yes
C2 Re1 C4 92.69(12) yes
C2 Re1 C9 170.39(12) yes
C3 Re1 C4 171.80(13) yes
C3 Re1 C9 90.86(13) yes
C4 Re1 C9 96.83(11) yes
O4 Al1 O7 106.71(13) yes
O5 Al1 O6 107.99(13) yes
O5 Al1 O7 107.54(13) yes
O6 Al1 O7 114.08(13) yes
O4 Al1 O6 107.37(13) yes
O4 Al1 O5 113.29(14) yes
Al1 O4 C32 148.7(3) yes
Al1 O5 C36 147.8(3) yes
Al1 O6 C40 150.5(2) yes
Al1 O7 C44 146.6(3) yes
C4 N1 C5 111.8(3) yes
C4 N1 C12 129.1(3) yes
C5 N1 C12 119.1(3) yes
C6 N2 C7 121.3(3) yes
C4 N2 C6 112.1(3) yes
C4 N2 C7 126.6(3) yes
C8 N3 C10 122.5(3) yes
C8 N3 C9 124.3(3) yes
C9 N3 C10 112.5(3) yes
C11 N4 C21 119.6(3) yes
C9 N4 C11 111.7(3) yes
C9 N4 C21 128.7(3) yes
Re1 N5 C30 178.3(3) yes
Re1 C1 O1 176.9(3) yes
Re1 C2 O2 167.6(3) yes
Re1 C3 O3 170.1(3) yes
N1 C4 N2 102.5(3) yes
Re1 C4 N1 127.0(2) yes
Re1 C4 N2 130.5(2) yes
N1 C5 C6 106.6(3) yes
N2 C6 C5 107.0(3) yes
N2 C7 C8 113.0(3) yes
N3 C8 C7 110.6(3) yes
N3 C9 N4 102.4(3) yes
Re1 C9 N3 128.6(2) yes
Re1 C9 N4 128.8(2) yes
N3 C10 C11 106.3(3) yes
N4 C11 C10 107.1(3) yes
N1 C12 C13 119.0(3) yes
N1 C12 C17 117.9(3) yes
C13 C12 C17 122.8(3) no
C12 C13 C18 121.8(3) no
C14 C13 C18 120.9(3) no
C12 C13 C14 117.3(3) no
C13 C14 C15 122.1(4) no
C14 C15 C19 120.8(4) no
C16 C15 C19 120.8(4) no
C14 C15 C16 118.4(3) no
C15 C16 C17 122.1(3) no
C12 C17 C20 121.3(3) no
C16 C17 C20 121.3(3) no
C12 C17 C16 117.3(3) no
N4 C21 C26 118.4(3) yes
N4 C21 C22 118.5(3) yes
C22 C21 C26 122.7(3) no
C21 C22 C23 117.1(3) no
C21 C22 C27 121.6(3) no
C23 C22 C27 121.3(3) no
C22 C23 C24 122.0(4) no
C23 C24 C28 120.8(4) no
C23 C24 C25 118.7(4) no
C25 C24 C28 120.5(4) no
C24 C25 C26 121.9(4) no
C21 C26 C25 117.4(3) no
C25 C26 C29 120.6(3) no
C21 C26 C29 121.9(3) no
N5 C30 C31 178.2(4) yes
C6 C5 H51 127.00 no
N1 C5 H51 127.00 no
N2 C6 H61 126.00 no
C5 C6 H61 127.00 no
N2 C7 H71 109.00 no
N2 C7 H72 109.00 no
C8 C7 H71 109.00 no
C8 C7 H72 109.00 no
H71 C7 H72 108.00 no
N3 C8 H81 109.00 no
N3 C8 H82 109.00 no
C7 C8 H81 110.00 no
H81 C8 H82 108.00 no
C7 C8 H82 109.00 no
C11 C10 H101 127.00 no
N3 C10 H101 127.00 no
N4 C11 H111 126.00 no
C10 C11 H111 127.00 no
C13 C14 H141 119.00 no
C15 C14 H141 119.00 no
C15 C16 H161 119.00 no
C17 C16 H161 119.00 no
C13 C18 H183 109.00 no
H181 C18 H182 109.00 no
H181 C18 H183 110.00 no
H182 C18 H183 110.00 no
C13 C18 H181 109.00 no
C13 C18 H182 109.00 no
C15 C19 H191 110.00 no
H191 C19 H193 110.00 no
H192 C19 H193 109.00 no
C15 C19 H192 109.00 no
C15 C19 H193 110.00 no
H191 C19 H192 109.00 no
C17 C20 H201 110.00 no
C17 C20 H202 109.00 no
C17 C20 H203 109.00 no
H201 C20 H203 109.00 no
H202 C20 H203 109.00 no
H201 C20 H202 109.00 no
C22 C23 H231 119.00 no
C24 C23 H231 119.00 no
C24 C25 H251 119.00 no
C26 C25 H251 119.00 no
H271 C27 H272 109.00 no
H271 C27 H273 109.00 no
H272 C27 H273 109.00 no
C22 C27 H271 110.00 no
C22 C27 H272 110.00 no
C22 C27 H273 110.00 no
C24 C28 H281 109.00 no
C24 C28 H282 109.00 no
C24 C28 H283 109.00 no
H282 C28 H283 110.00 no
H281 C28 H282 109.00 no
H281 C28 H283 110.00 no
C26 C29 H291 109.00 no
H291 C29 H292 109.00 no
C26 C29 H292 109.00 no
C26 C29 H293 109.00 no
H292 C29 H293 110.00 no
H291 C29 H293 109.00 no
C30 C31 H313 109.00 no
C30 C31 H312 109.00 no
H312 C31 H313 109.00 no
H311 C31 H312 109.00 no
H311 C31 H313 110.00 no
C30 C31 H311 110.00 no
O4 C32 C33 111.1(3) yes
O4 C32 C34 111.4(3) yes
O4 C32 C35 106.9(3) yes
C33 C32 C34 108.3(3) no
C33 C32 C35 109.8(3) no
C34 C32 C35 109.3(3) no
F1 C33 F2 107.1(4) yes
F1 C33 F3 107.4(4) yes
F1 C33 C32 111.0(4) yes
F2 C33 F3 107.9(4) yes
F2 C33 C32 111.9(4) yes
F3 C33 C32 111.4(4) yes
F4 C34 F5 107.6(4) yes
F4 C34 F6 107.4(4) yes
F4 C34 C32 112.7(3) yes
F5 C34 F6 107.3(4) yes
F5 C34 C32 110.6(4) yes
F6 C34 C32 111.1(4) yes
F7 C35 F8 106.7(4) yes
F7 C35 F9 108.1(4) yes
F7 C35 C32 110.1(4) yes
F8 C35 F9 107.3(4) yes
F8 C35 C32 112.4(4) yes
F9 C35 C32 112.0(4) yes
O5 C36 C37 108.2(3) yes
O5 C36 C38 110.9(3) yes
O5 C36 C39 110.7(3) yes
C37 C36 C38 110.1(4) no
C37 C36 C39 108.4(3) no
C38 C36 C39 108.5(3) no
F10 C37 F11 108.1(4) yes
F10 C37 F12 107.2(4) yes
F10 C37 C36 111.2(4) yes
F11 C37 F12 107.7(4) yes
F11 C37 C36 110.2(3) yes
F12 C37 C36 112.2(4) yes
F13 C38 F14 107.8(4) yes
F13 C38 F15 108.0(4) yes
F13 C38 C36 113.1(4) yes
F14 C38 F15 106.5(4) yes
F14 C38 C36 110.1(4) yes
F15 C38 C36 111.1(4) yes
F16 C39 F17 108.1(4) yes
F16 C39 F18 108.3(4) yes
F16 C39 C36 110.4(4) yes
F17 C39 F18 107.9(4) yes
F17 C39 C36 111.5(4) yes
F18 C39 C36 110.5(4) yes
O6 C40 C41 111.1(3) yes
O6 C40 C42 107.9(3) yes
O6 C40 C43 111.2(3) yes
C41 C40 C42 109.3(4) no
C41 C40 C43 109.3(4) no
C42 C40 C43 107.9(3) no
F19 C41 F20 105.8(7) yes
F19 C41 F21 106.6(5) yes
F19 C41 C40 114.5(5) yes
F20 C41 F21 108.0(6) yes
F20 C41 C40 114.9(5) yes
F21 C41 C40 106.7(5) yes
F22 C42 F23 109.3(5) yes
F22 C42 F24 104.7(5) yes
F22 C42 C40 108.2(5) yes
F23 C42 F24 106.8(5) yes
F23 C42 C40 113.3(4) yes
F24 C42 C40 114.2(4) yes
F25 C43 F26 106.2(5) yes
F25 C43 F27 108.2(5) yes
F25 C43 C40 114.0(5) yes
F26 C43 F27 107.4(6) yes
F26 C43 C40 106.1(5) yes
F27 C43 C40 114.3(5) yes
O7 C44 C45 110.1(4) yes
O7 C44 C46 107.5(4) yes
O7 C44 C47 111.7(3) yes
C45 C44 C46 109.7(4) no
C45 C44 C47 110.3(4) no
C46 C44 C47 107.5(4) no
F28 C45 F29 106.2(5) yes
F28 C45 F30 110.1(5) yes
F28 C45 C44 108.5(4) yes
F29 C45 F30 109.8(4) yes
F29 C45 C44 112.0(5) yes
F30 C45 C44 110.2(5) yes
F31 C46 F32 108.7(4) yes
F31 C46 F33 107.3(4) yes
F31 C46 C44 110.3(4) yes
F32 C46 F33 109.1(4) yes
F32 C46 C44 110.4(4) yes
F33 C46 C44 111.0(4) yes
F34 C47 F35 108.2(4) yes
F34 C47 F36 107.3(4) yes
F34 C47 C44 111.0(4) yes
F35 C47 F36 108.0(4) yes
F35 C47 C44 109.8(4) yes
F36 C47 C44 112.5(4) yes
C48 C49 C50 153.5(17) no
C49 C50 C51 163.6(17) no
C50 C51 C52 155.1(16) no
C49 C48 H481 110.00 no
C49 C48 H482 110.00 no
C49 C48 H483 109.00 no
H481 C48 H482 110.00 no
H481 C48 H483 109.00 no
H482 C48 H483 109.00 no
C48 C49 H491 98.00 no
C48 C49 H492 98.00 no
C50 C49 H491 98.00 no
C50 C49 H492 98.00 no
H491 C49 H492 104.00 no
C49 C50 H501 95.00 no
C49 C50 H502 95.00 no
C51 C50 H501 95.00 no
C51 C50 H502 95.00 no
H501 C50 H502 103.00 no
C50 C51 H511 98.00 no
C50 C51 H512 98.00 no
C52 C51 H511 98.00 no
C52 C51 H512 98.00 no
H511 C51 H512 104.00 no
C51 C52 H521 110.00 no
C51 C52 H522 109.00 no
C51 C52 H523 109.00 no
H521 C52 H522 109.00 no
H521 C52 H523 110.00 no
H522 C52 H523 109.00 no

loop_
_geom_bond_atom_site_label_1
_geom_bond_atom_site_label_2
_geom_bond_distance
_geom_bond_publ_flag
Re1 N5 2.158(3) yes
Re1 C1 1.923(3) yes
Re1 C2 1.943(3) yes
Re1 C3 1.945(3) yes
Re1 C4 2.233(3) yes
Re1 C9 2.215(3) yes
Al1 O6 1.727(3) yes
Al1 O4 1.731(3) yes
Al1 O5 1.724(3) yes
Al1 O7 1.733(3) yes
F1 C33 1.325(5) yes
F2 C33 1.332(6) yes
F3 C33 1.348(6) yes
F4 C34 1.345(5) yes
F5 C34 1.327(5) yes
F6 C34 1.327(6) yes
F7 C35 1.342(5) yes
F8 C35 1.350(6) yes
F9 C35 1.309(6) yes
F10 C37 1.314(6) yes
F11 C37 1.352(6) yes
F12 C37 1.342(5) yes
F13 C38 1.335(5) yes
F14 C38 1.342(6) yes
F15 C38 1.327(5) yes
F16 C39 1.333(6) yes
F17 C39 1.347(5) yes
F18 C39 1.321(6) yes
F19 C41 1.295(7) yes
F20 C41 1.236(10) yes
F21 C41 1.347(9) yes
F22 C42 1.344(7) yes
F23 C42 1.306(7) yes
F24 C42 1.242(7) yes
F25 C43 1.291(7) yes
F26 C43 1.361(8) yes
F27 C43 1.243(7) yes
F28 C45 1.347(7) yes
F29 C45 1.343(7) yes
F30 C45 1.347(7) yes
F31 C46 1.325(6) yes
F32 C46 1.328(6) yes
F33 C46 1.336(5) yes
F34 C47 1.330(5) yes
F35 C47 1.354(5) yes
F36 C47 1.341(5) yes
O1 C1 1.151(4) yes
O2 C2 1.157(4) yes
O3 C3 1.151(4) yes
O4 C32 1.349(4) yes
O5 C36 1.354(5) yes
O6 C40 1.354(4) yes
O7 C44 1.358(4) yes
N1 C12 1.445(4) yes
N1 C4 1.368(4) yes
N1 C5 1.390(4) yes
N2 C6 1.380(5) yes
N2 C4 1.367(4) yes
N2 C7 1.455(4) yes
N3 C10 1.383(4) yes
N3 C8 1.459(4) yes
N3 C9 1.363(4) yes
N4 C9 1.372(4) yes
N4 C11 1.384(5) yes
N4 C21 1.441(4) yes
N5 C30 1.140(4) yes
C5 C6 1.334(5) no
C7 C8 1.526(4) no
C10 C11 1.336(4) no
C12 C13 1.394(5) no
C12 C17 1.400(4) no
C13 C18 1.514(6) no
C13 C14 1.395(5) no
C14 C15 1.390(6) no
C15 C16 1.391(5) no
C15 C19 1.508(5) no
C16 C17 1.391(5) no
C17 C20 1.509(5) no
C21 C26 1.396(4) no
C21 C22 1.395(4) no
C22 C23 1.396(5) no
C22 C27 1.505(6) no
C23 C24 1.388(7) no
C24 C25 1.384(7) no
C24 C28 1.516(6) no
C25 C26 1.394(5) no
C26 C29 1.512(6) no
C30 C31 1.461(6) no
C5 H51 0.9500 no
C6 H61 0.9500 no
C7 H72 0.9900 no
C7 H71 0.9900 no
C8 H81 0.9900 no
C8 H82 0.9900 no
C10 H101 0.9500 no
C11 H111 0.9500 no
C14 H141 0.9500 no
C16 H161 0.9500 no
C18 H183 0.9800 no
C18 H181 0.9800 no
C18 H182 0.9800 no
C19 H191 0.9800 no
C19 H193 0.9800 no
C19 H192 0.9800 no
C20 H202 0.9800 no
C20 H201 0.9800 no
C20 H203 0.9800 no
C23 H231 0.9500 no
C25 H251 0.9500 no
C27 H273 0.9800 no
C27 H271 0.9800 no
C27 H272 0.9800 no
C28 H281 0.9800 no
C28 H283 0.9800 no
C28 H282 0.9800 no
C29 H291 0.9800 no
C29 H293 0.9800 no
C29 H292 0.9800 no
C31 H313 0.9800 no
C31 H312 0.9800 no
C31 H311 0.9800 no
C32 C33 1.551(7) no
C32 C34 1.554(6) no
C32 C35 1.557(7) no
C36 C37 1.550(6) no
C36 C38 1.536(6) no
C36 C39 1.567(6) no
C40 C41 1.533(7) no
C40 C42 1.553(6) no
C40 C43 1.544(7) no
C44 C45 1.541(8) no
C44 C46 1.576(6) no
C44 C47 1.545(6) no
C48 C49 1.297(17) no
C49 C50 1.290(18) no
C50 C51 1.190(19) no
C51 C52 1.307(19) no
C48 H481 0.9800 no
C48 H482 0.9800 no
C48 H483 0.9800 no
C49 H491 0.9900 no
C49 H492 0.9900 no
C50 H501 0.9900 no
C50 H502 0.9900 no
C51 H511 0.9900 no
C51 H512 0.9900 no
C52 H521 0.9800 no
C52 H522 0.9800 no
C52 H523 0.9800 no
